data_8101640
loop_
_publ_author_name
'Masselmann, S\"onke'
'Meyer, Gerd'

_publ_section_title
;
Crystal structure of barium heptachloroeuropate(III), Ba~2~[EuCl~7~]
;
_journal_issue 4
_journal_name_full 'Zeitschrift f\"ur Kristallographie - New Crystal Structures'
_journal_page_first 690
_journal_page_last 690
_journal_volume 213
_journal_year 1998
_chemical_formula_sum 'Ba2 Cl7 Eu'
_chemical_formula_weight 674.79
_space_group_IT_number 14
_symmetry_cell_setting monoclinic
_symmetry_space_group_name_Hall '-P 2ybc'
_symmetry_space_group_name_H-M 'P 1 21/c 1'
_cell_angle_alpha 90.00
_cell_angle_beta 90.674(10)
_cell_angle_gamma 90.00
_cell_formula_units_Z 4
_cell_length_a 6.8164(7)
_cell_length_b 15.5896(15)
_cell_length_c 10.5431(10)
_cell_measurement_temperature 293(2)
_cell_volume 1120.3(2)
_diffrn_ambient_temperature 293(2)
_exptl_crystal_density_diffrn 4.001
_refine_ls_R_factor_obs 0.0300
_refine_ls_wR_factor_obs 0.0680
_cod_depositor_comments
;
The following automatic conversions were performed:

'_symmetry_cell_setting' tag value 'monocline' was replaced with
'monoclinic' value.

Automatic conversion script
Id: cif_fix_values 1646 2011-03-28 12:23:43Z adriana 
;
_cod_original_sg_symbol_H-M 'P 21/c'
_cod_database_code 8101640

loop_
_symmetry_equiv_pos_as_xyz
'x, y, z'
'-x, y+1/2, -z+1/2'
'-x, -y, -z'
'x, -y-1/2, z-1/2'

loop_
_atom_site_aniso_label
_atom_site_aniso_U_11
_atom_site_aniso_U_22
_atom_site_aniso_U_33
_atom_site_aniso_U_23
_atom_site_aniso_U_13
_atom_site_aniso_U_12
Ba1 0.0157(2) 0.0119(2) 0.0064(2) -0.00102(13) -0.00092(14) 0.00015(14)
Ba2 0.0160(2) 0.0086(2) 0.0095(2) 0.00083(13) -0.00236(14) 0.00079(14)
Eu 0.00962(15) 0.00767(14) 0.0063(2) 0.00125(11) -0.00143(11) -0.00034(11)
Cl1 0.0122(6) 0.0187(7) 0.0086(7) 0.0013(6) -0.0007(5) 0.0006(6)
Cl2 0.0109(6) 0.0123(6) 0.0094(7) 0.0000(5) -0.0007(5) -0.0023(5)
Cl3 0.0116(7) 0.0103(6) 0.0194(8) 0.0022(6) 0.0012(6) 0.0015(5)
Cl4 0.0120(6) 0.0134(7) 0.0101(7) 0.0003(5) -0.0039(5) 0.0008(5)
Cl5 0.0394(10) 0.0100(7) 0.0370(11) -0.0066(7) -0.0220(9) 0.0065(7)
Cl6 0.0203(8) 0.0162(7) 0.0166(8) 0.0048(6) -0.0084(6) -0.0067(6)
Cl7 0.0528(12) 0.0366(10) 0.0082(8) -0.0041(7) 0.0039(8) -0.0266(9)

loop_
_atom_site_label
_atom_site_type_symbol
_atom_site_fract_x
_atom_site_fract_y
_atom_site_fract_z
_atom_site_U_iso_or_equiv
_atom_site_thermal_displace_type
_atom_site_occupancy
_atom_site_calc_flag
_atom_site_refinement_flags
_atom_site_disorder_group
Ba1 Ba 0.73713(6) 0.77922(2) 0.44876(4) 0.01134(10) Uani 1 d . .
Ba2 Ba 0.26444(5) 0.56152(2) 0.67551(4) 0.01140(10) Uani 1 d . .
Eu Eu 0.21819(4) 0.62678(2) 0.21628(3) 0.00787(9) Uani 1 d . .
Cl1 Cl 0.9973(2) 0.60349(10) 0.43004(15) 0.0132(3) Uani 1 d . .
Cl2 Cl 0.4923(2) 0.75831(9) 0.19507(14) 0.0109(3) Uani 1 d . .
Cl3 Cl 0.9975(2) 0.77396(9) 0.2030(2) 0.0138(3) Uani 1 d . .
Cl4 Cl 0.4902(2) 0.60438(9) 0.41586(15) 0.0119(3) Uani 1 d . .
Cl5 Cl 0.2960(3) 0.45725(10) 0.2117(2) 0.0290(4) Uani 1 d . .
Cl6 Cl 0.8606(2) 0.57063(10) 0.1230(2) 0.0178(3) Uani 1 d . .
Cl7 Cl 0.2836(3) 0.64331(13) 0.9645(2) 0.0325(5) Uani 1 d . .

loop_
_geom_bond_atom_site_label_1
_geom_bond_atom_site_label_2
_geom_bond_distance
_geom_bond_site_symmetry_2
_geom_bond_publ_flag
Ba1 Cl6 3.086(2) 4_576 ?
Ba1 Cl2 3.153(2) . ?
Ba1 Cl2 3.1580(15) 4_576 ?
Ba1 Cl3 3.159(2) . ?
Ba1 Cl4 3.220(2) . ?
Ba1 Cl5 3.257(2) 2_655 ?
Ba1 Cl1 3.270(2) . ?
Ba1 Cl3 3.303(2) 4_576 ?
Ba1 Cl7 3.325(2) 4_575 ?
Ba1 Cl7 3.917(3) 4_675 ?
Ba2 Cl6 3.087(2) 3_666 ?
Ba2 Cl3 3.1598(15) 4_476 ?
Ba2 Cl1 3.214(2) 1_455 ?
Ba2 Cl2 3.215(2) 4_576 ?
Ba2 Cl5 3.224(2) 3_666 ?
Ba2 Cl4 3.226(2) . ?
Ba2 Cl4 3.2328(15) 3_666 ?
Ba2 Cl7 3.304(2) . ?
Ba2 Cl1 3.315(2) 3_666 ?
Ba2 Cl5 4.025(2) 3_566 ?
Eu Cl5 2.696(2) . ?
Eu Cl7 2.709(2) 1_554 ?
Eu Cl3 2.7462(15) 1_455 ?
Eu Cl1 2.7493(15) 1_455 ?
Eu Cl6 2.760(2) 1_455 ?
Eu Cl2 2.7850(14) . ?
Eu Cl4 2.810(2) . ?
Eu Cl7 4.458(2) 4_575 ?
Cl1 Eu 2.7493(15) 1_655 ?
Cl1 Ba2 3.214(2) 1_655 ?
Cl1 Ba2 3.315(2) 3_666 ?
Cl1 Cl4 3.365(2) 1_655 ?
Cl1 Cl6 3.397(2) . ?
Cl1 Cl3 3.454(2) 4_576 ?
Cl1 Cl4 3.458(2) . ?
Cl1 Cl1 3.548(3) 3_766 ?
Cl1 Cl3 3.577(2) . ?
Cl1 Cl5 3.841(2) 1_655 ?
Cl1 Cl5 4.397(3) 3_666 ?
Cl2 Ba1 3.1580(15) 4_575 ?
Cl2 Ba2 3.215(2) 4_575 ?
Cl2 Cl7 3.326(2) 1_554 ?
Cl2 Cl4 3.343(2) . ?
Cl2 Cl3 3.384(2) 1_455 ?
Cl2 Cl3 3.452(2) . ?
Cl2 Cl7 3.542(2) 4_575 ?
Cl2 Cl5 3.554(2) 2_655 ?
Cl2 Cl4 3.640(2) 4_575 ?
Cl2 Cl6 3.935(2) . ?
Cl3 Eu 2.7462(15) 1_655 ?
Cl3 Ba2 3.1598(15) 4_675 ?
Cl3 Ba1 3.303(2) 4_575 ?
Cl3 Cl2 3.384(2) 1_655 ?
Cl3 Cl6 3.408(2) . ?
Cl3 Cl1 3.454(2) 4_575 ?
Cl3 Cl7 3.598(3) 4_675 ?
Cl3 Cl5 3.608(2) 2_655 ?
Cl3 Cl7 3.793(2) 1_654 ?
Cl4 Ba2 3.233(2) 3_666 ?
Cl4 Cl1 3.365(2) 1_455 ?
Cl4 Cl5 3.403(2) . ?
Cl4 Cl2 3.640(2) 4_576 ?
Cl4 Cl4 3.708(3) 3_666 ?
Cl4 Cl6 4.046(2) . ?
Cl4 Cl7 4.212(2) 4_575 ?
Cl5 Ba2 3.224(2) 3_666 ?
Cl5 Ba1 3.257(2) 2_645 ?
Cl5 Cl2 3.554(2) 2_645 ?
Cl5 Cl6 3.569(3) 1_455 ?
Cl5 Cl3 3.608(2) 2_645 ?
Cl5 Cl6 3.700(3) 3_665 ?
Cl5 Cl7 3.775(3) 3_666 ?
Cl5 Cl1 3.841(2) 1_455 ?
Cl5 Cl7 3.899(3) 1_554 ?
Cl5 Ba2 4.025(2) 3_566 ?
Cl6 Eu 2.760(2) 1_655 ?
Cl6 Ba1 3.086(2) 4_575 ?
Cl6 Ba2 3.087(2) 3_666 ?
Cl6 Cl7 3.535(2) 1_654 ?
Cl6 Cl5 3.569(3) 1_655 ?
Cl6 Cl7 3.594(2) 3_666 ?
Cl6 Cl5 3.700(3) 3_665 ?
Cl6 Cl6 3.911(3) 3_765 ?
Cl7 Eu 2.709(2) 1_556 ?
Cl7 Ba1 3.325(2) 4_576 ?
Cl7 Cl2 3.326(2) 1_556 ?
Cl7 Cl6 3.535(2) 1_456 ?
Cl7 Cl2 3.542(2) 4_576 ?
Cl7 Cl6 3.594(2) 3_666 ?
Cl7 Cl3 3.598(3) 4_476 ?
Cl7 Cl5 3.775(3) 3_666 ?
Cl7 Cl3 3.793(2) 1_456 ?
Cl7 Cl5 3.899(3) 1_556 ?
Cl7 Ba1 3.917(2) 4_476 ?
